data_4082178
loop_
_publ_author_name
'Ng, Kim Hong'
'Li, Yongxin'
'Ganguly, Rakesh'
'Mathey, Francois'

_publ_section_title
;
 Annelation of Phosphole-Substituted Fischer Carbene Complexes by Alkynes
;
_journal_issue 24
_journal_name_full Organometallics
_journal_page_first 7482
_journal_paper_doi 10.1021/om4009795
_journal_volume 32
_journal_year 2013
_chemical_formula_sum 'C19 H15 O6 P S W'
_chemical_formula_weight 586.19
_space_group_crystal_system triclinic
_space_group_IT_number 2
_space_group_name_Hall '-P 1'
_space_group_name_H-M_alt 'P -1'
_symmetry_space_group_name_Hall '-P 1'
_symmetry_space_group_name_H-M 'P -1'
_atom_sites_solution_hydrogens geom
_atom_sites_solution_primary direct
_atom_sites_solution_secondary difmap
_audit_creation_method 'APEX2 v2013.2-0'
_cell_angle_alpha 64.5800(10)
_cell_angle_beta 69.8690(10)
_cell_angle_gamma 62.6370(10)
_cell_formula_units_Z 2
_cell_length_a 10.2561(2)
_cell_length_b 10.9951(2)
_cell_length_c 11.4642(3)
_cell_measurement_reflns_used 9949
_cell_measurement_temperature 103.(2)
_cell_measurement_theta_max 37.2528
_cell_measurement_theta_min 2.4115
_cell_volume 1019.45(4)
_computing_cell_refinement 'SAINT V8.27B (Bruker AXS Inc., 2012)'
_computing_data_collection 'Bruker Apex2'
_computing_data_reduction 'SAINT V8.27B (Bruker AXS Inc., 2012)'
_computing_molecular_graphics 'Bruker Apex2'
_computing_publication_material 'Bruker Apex2'
_computing_structure_refinement 'SHELXL-97 (Sheldrick, 2008)'
_computing_structure_solution 'SHELXS-97 (Sheldrick, 2008)'
_diffrn_ambient_temperature 103.(2)
_diffrn_detector_area_resol_mean 8.3333
_diffrn_measured_fraction_theta_full 0.994
_diffrn_measured_fraction_theta_max 0.994
_diffrn_measurement_device_type 'Bruker APEX-II CCD'
_diffrn_measurement_method '\f and \w scans'
_diffrn_radiation_monochromator graphite
_diffrn_radiation_type MoK\a
_diffrn_radiation_wavelength 0.71073
_diffrn_reflns_av_R_equivalents 0.0575
_diffrn_reflns_av_sigmaI/netI 0.0727
_diffrn_reflns_limit_h_max 20
_diffrn_reflns_limit_h_min -20
_diffrn_reflns_limit_k_max 21
_diffrn_reflns_limit_k_min -22
_diffrn_reflns_limit_l_max 22
_diffrn_reflns_limit_l_min -22
_diffrn_reflns_number 50219
_diffrn_reflns_theta_full 45.50
_diffrn_reflns_theta_max 45.50
_diffrn_reflns_theta_min 2.00
_exptl_absorpt_coefficient_mu 5.879
_exptl_absorpt_correction_T_max 0.42
_exptl_absorpt_correction_T_min 0.25
_exptl_absorpt_correction_type multi-scan
_exptl_absorpt_process_details 'SADABS V2012/1 (Bruker AXS Inc.)'
_exptl_crystal_colour brown
_exptl_crystal_density_diffrn 1.910
_exptl_crystal_density_method 'not measured'
_exptl_crystal_description block
_exptl_crystal_F_000 564
_exptl_crystal_size_max 0.420
_exptl_crystal_size_mid 0.300
_exptl_crystal_size_min 0.180
_refine_diff_density_max 1.459
_refine_diff_density_min -3.495
_refine_ls_extinction_method none
_refine_ls_goodness_of_fit_ref 0.979
_refine_ls_hydrogen_treatment constr
_refine_ls_matrix_type full
_refine_ls_number_parameters 256
_refine_ls_number_reflns 17139
_refine_ls_number_restraints 0
_refine_ls_restrained_S_all 0.979
_refine_ls_R_factor_all 0.0588
_refine_ls_R_factor_gt 0.0376
_refine_ls_shift/su_max 0.003
_refine_ls_shift/su_mean 0.000
_refine_ls_structure_factor_coef Fsqd
_refine_ls_weighting_details 'calc w=1/[\s^2^(Fo^2^)+(0.0509P)^2^+0.0000P] where P=(Fo^2^+2Fc^2^)/3'
_refine_ls_weighting_scheme calc
_refine_ls_wR_factor_gt 0.0793
_refine_ls_wR_factor_ref 0.1033
_reflns_number_gt 13356
_reflns_number_total 17139
_reflns_threshold_expression >2sigma(I)
_cod_data_source_file om4009795_si_001.cif
_cod_data_source_block mat161s
_cod_database_code 4082178

loop_
_space_group_symop_operation_xyz
'x, y, z'
'-x, -y, -z'

loop_
_atom_site_type_symbol
_atom_site_label
_atom_site_fract_x
_atom_site_fract_y
_atom_site_fract_z
_atom_site_U_iso_or_equiv
_atom_site_adp_type
_atom_site_calc_flag
_atom_site_refinement_flags
_atom_site_occupancy
W W1 0.747446(10) 0.558052(9) 0.696057(9) 0.01166(2) Uani d . 1
C C1 0.7266(3) 0.4645(3) 0.8945(3) 0.0178(4) Uani d . 1
C C2 0.5481(3) 0.5474(3) 0.7106(3) 0.0176(4) Uani d . 1
C C3 0.7556(3) 0.6642(3) 0.4983(3) 0.0164(4) Uani d . 1
C C4 0.9509(3) 0.5592(3) 0.6822(3) 0.0155(4) Uani d . 1
C C5 0.8521(3) 0.3638(3) 0.6711(3) 0.0183(4) Uani d . 1
C C6 0.4232(3) 0.8776(3) 0.7365(3) 0.0145(4) Uani d . 1
H H6 0.3783 0.9046 0.6647 0.017 Uiso calc R 1
C C7 0.3463(3) 0.8936(3) 0.8536(3) 0.0152(4) Uani d . 1
C C8 0.1796(3) 0.9554(3) 0.8879(3) 0.0243(6) Uani d . 1
H H8A 0.1482 1.0452 0.9061 0.036 Uiso calc R 1
H H8B 0.1448 0.8855 0.9659 0.036 Uiso calc R 1
H H8C 0.1367 0.976 0.8141 0.036 Uiso calc R 1
C C9 0.4416(3) 0.8485(3) 0.9479(2) 0.0150(4) Uani d . 1
C C10 0.3730(4) 0.8577(3) 1.0832(3) 0.0229(5) Uani d . 1
H H10A 0.4051 0.7608 1.1478 0.034 Uiso calc R 1
H H10B 0.2639 0.8974 1.0933 0.034 Uiso calc R 1
H H10C 0.4048 0.921 1.0974 0.034 Uiso calc R 1
C C11 0.5915(3) 0.8018(2) 0.8967(2) 0.0126(3) Uani d . 1
C C12 0.7167(3) 0.7601(2) 0.9557(2) 0.0141(4) Uani d . 1
C C13 0.9804(3) 0.7033(4) 0.9006(4) 0.0277(6) Uani d . 1
H H13A 0.9757 0.7873 0.9146 0.042 Uiso calc R 1
H H13B 1.064 0.6799 0.8296 0.042 Uiso calc R 1
H H13C 0.9952 0.6202 0.9816 0.042 Uiso calc R 1
C C14 0.6814(3) 0.9499(2) 0.6240(2) 0.0128(3) Uani d . 1
C C15 0.5975(3) 1.0862(3) 0.6395(3) 0.0167(4) Uani d . 1
H H15 0.5096 1.0994 0.7047 0.02 Uiso calc R 1
C C16 0.6423(4) 1.2021(3) 0.5599(3) 0.0218(5) Uani d . 1
H H16 0.5856 1.2943 0.5712 0.026 Uiso calc R 1
C C17 0.7708(3) 1.1834(3) 0.4630(3) 0.0203(5) Uani d . 1
H H17 0.8015 1.2629 0.4082 0.024 Uiso calc R 1
C C18 0.8534(3) 1.0486(3) 0.4471(3) 0.0185(4) Uani d . 1
H H18 0.9403 1.036 0.3808 0.022 Uiso calc R 1
C C19 0.8095(3) 0.9312(3) 0.5278(2) 0.0149(4) Uani d . 1
H H19 0.8671 0.8388 0.5171 0.018 Uiso calc R 1
O O1 0.7118(3) 0.4125(3) 1.0072(2) 0.0296(5) Uani d . 1
O O2 0.4403(3) 0.5349(3) 0.7194(3) 0.0302(5) Uani d . 1
O O3 0.7588(3) 0.7255(3) 0.3886(2) 0.0255(4) Uani d . 1
O O4 1.0658(2) 0.5573(2) 0.6734(2) 0.0228(4) Uani d . 1
O O5 0.9119(3) 0.2515(2) 0.6585(3) 0.0259(4) Uani d . 1
O O6 0.8441(2) 0.7362(3) 0.8659(2) 0.0232(4) Uani d . 1
P P1 0.62044(7) 0.79908(6) 0.73188(6) 0.01113(9) Uani d . 1
S S1 0.71458(9) 0.74442(10) 1.10464(7) 0.02551(15) Uani d . 1

loop_
_atom_site_aniso_label
_atom_site_aniso_U_11
_atom_site_aniso_U_22
_atom_site_aniso_U_33
_atom_site_aniso_U_12
_atom_site_aniso_U_13
_atom_site_aniso_U_23
W1 0.01227(4) 0.01166(3) 0.01129(4) -0.00411(2) -0.00184(3) -0.00449(3)
C1 0.0198(10) 0.0165(9) 0.0166(10) -0.0060(8) -0.0060(8) -0.0034(8)
C2 0.0176(10) 0.0181(9) 0.0181(11) -0.0085(8) -0.0048(8) -0.0035(8)
C3 0.0165(9) 0.0179(9) 0.0148(10) -0.0055(7) -0.0022(8) -0.0067(8)
C4 0.0144(9) 0.0142(8) 0.0163(10) -0.0042(7) -0.0028(7) -0.0047(7)
C5 0.0180(10) 0.0161(9) 0.0205(11) -0.0058(8) 0.0000(8) -0.0089(8)
C6 0.0129(8) 0.0155(8) 0.0166(10) -0.0051(7) -0.0029(7) -0.0065(8)
C7 0.0118(8) 0.0160(9) 0.0191(10) -0.0060(7) -0.0007(7) -0.0074(8)
C8 0.0134(9) 0.0276(13) 0.0334(16) -0.0060(9) 0.0008(10) -0.0169(12)
C9 0.0165(9) 0.0152(8) 0.0127(9) -0.0068(7) 0.0003(7) -0.0054(7)
C10 0.0252(12) 0.0251(12) 0.0136(10) -0.0093(10) 0.0039(9) -0.0078(9)
C11 0.0145(8) 0.0143(8) 0.0103(8) -0.0060(7) -0.0018(7) -0.0048(7)
C12 0.0175(9) 0.0130(8) 0.0128(9) -0.0064(7) -0.0041(7) -0.0032(7)
C13 0.0187(11) 0.0440(18) 0.0288(15) -0.0121(12) -0.0065(11) -0.0168(14)
C14 0.0130(8) 0.0145(8) 0.0107(8) -0.0049(6) -0.0029(7) -0.0035(7)
C15 0.0196(10) 0.0152(9) 0.0150(10) -0.0064(8) -0.0018(8) -0.0057(8)
C16 0.0285(13) 0.0167(10) 0.0226(13) -0.0107(9) -0.0050(10) -0.0057(9)
C17 0.0244(12) 0.0206(10) 0.0182(11) -0.0130(9) -0.0079(9) -0.0001(9)
C18 0.0166(10) 0.0227(11) 0.0175(11) -0.0113(8) -0.0043(8) -0.0022(9)
C19 0.0131(8) 0.0185(9) 0.0136(9) -0.0072(7) -0.0019(7) -0.0046(8)
O1 0.0387(13) 0.0309(11) 0.0152(9) -0.0157(10) -0.0066(9) 0.0002(8)
O2 0.0240(10) 0.0300(11) 0.0378(14) -0.0156(9) -0.0112(10) -0.0015(10)
O3 0.0299(11) 0.0287(10) 0.0159(9) -0.0089(9) -0.0054(8) -0.0067(8)
O4 0.0165(8) 0.0225(9) 0.0289(11) -0.0073(7) -0.0050(8) -0.0072(8)
O5 0.0250(10) 0.0198(9) 0.0334(12) -0.0077(8) 0.0023(9) -0.0156(9)
O6 0.0140(7) 0.0424(12) 0.0182(9) -0.0116(8) -0.0009(7) -0.0144(9)
P1 0.0113(2) 0.0126(2) 0.0101(2) -0.00433(17) -0.00165(18) -0.00450(18)
S1 0.0273(3) 0.0358(4) 0.0138(3) -0.0081(3) -0.0072(2) -0.0096(3)

loop_
_atom_type_symbol
_atom_type_description
_atom_type_scat_dispersion_real
_atom_type_scat_dispersion_imag
_atom_type_scat_source
C C 0.0033 0.0016 'International Tables Vol C Tables 4.2.6.8 and 6.1.1.4'
H H 0.0000 0.0000 'International Tables Vol C Tables 4.2.6.8 and 6.1.1.4'
O O 0.0106 0.0060 'International Tables Vol C Tables 4.2.6.8 and 6.1.1.4'
P P 0.1023 0.0942 'International Tables Vol C Tables 4.2.6.8 and 6.1.1.4'
S S 0.1246 0.1234 'International Tables Vol C Tables 4.2.6.8 and 6.1.1.4'
W W -0.8490 6.8722 'International Tables Vol C Tables 4.2.6.8 and 6.1.1.4'

loop_
_geom_angle_atom_site_label_1
_geom_angle_atom_site_label_2
_geom_angle_atom_site_label_3
_geom_angle
C5 W1 C1 91.10(11)
C5 W1 C4 88.66(11)
C1 W1 C4 91.12(11)
C5 W1 C2 88.85(11)
C1 W1 C2 88.42(11)
C4 W1 C2 177.45(9)
C5 W1 C3 92.39(11)
C1 W1 C3 176.07(10)
C4 W1 C3 90.77(11)
C2 W1 C3 89.84(11)
C5 W1 P1 178.47(9)
C1 W1 P1 87.78(7)
C4 W1 P1 90.32(7)
C2 W1 P1 92.17(8)
C3 W1 P1 88.76(7)
O1 C1 W1 178.7(3)
O2 C2 W1 176.9(2)
O3 C3 W1 178.8(2)
O4 C4 W1 178.5(2)
O5 C5 W1 179.1(3)
C7 C6 P1 111.86(19)
C7 C6 H6 124.1
P1 C6 H6 124.1
C6 C7 C9 113.9(2)
C6 C7 C8 124.4(3)
C9 C7 C8 121.6(2)
C7 C8 H8A 109.5
C7 C8 H8B 109.5
H8A C8 H8B 109.5
C7 C8 H8C 109.5
H8A C8 H8C 109.5
H8B C8 H8C 109.5
C11 C9 C7 113.3(2)
C11 C9 C10 126.2(2)
C7 C9 C10 120.5(2)
C9 C10 H10A 109.5
C9 C10 H10B 109.5
H10A C10 H10B 109.5
C9 C10 H10C 109.5
H10A C10 H10C 109.5
H10B C10 H10C 109.5
C9 C11 C12 128.9(2)
C9 C11 P1 109.98(18)
C12 C11 P1 121.16(17)
O6 C12 C11 109.3(2)
O6 C12 S1 122.34(19)
C11 C12 S1 128.40(19)
O6 C13 H13A 109.5
O6 C13 H13B 109.5
H13A C13 H13B 109.5
O6 C13 H13C 109.5
H13A C13 H13C 109.5
H13B C13 H13C 109.5
C19 C14 C15 119.8(2)
C19 C14 P1 121.23(18)
C15 C14 P1 119.00(18)
C16 C15 C14 120.1(2)
C16 C15 H15 119.9
C14 C15 H15 119.9
C15 C16 C17 120.1(3)
C15 C16 H16 120.0
C17 C16 H16 120.0
C18 C17 C16 119.8(3)
C18 C17 H17 120.1
C16 C17 H17 120.1
C17 C18 C19 120.4(3)
C17 C18 H18 119.8
C19 C18 H18 119.8
C14 C19 C18 119.8(2)
C14 C19 H19 120.1
C18 C19 H19 120.1
C12 O6 C13 118.6(2)
C6 P1 C11 90.70(11)
C6 P1 C14 103.13(11)
C11 P1 C14 104.43(11)
C6 P1 W1 114.59(8)
C11 P1 W1 117.82(8)
C14 P1 W1 121.19(8)

loop_
_geom_bond_atom_site_label_1
_geom_bond_atom_site_label_2
_geom_bond_distance
W1 C5 2.000(2)
W1 C1 2.034(3)
W1 C4 2.043(3)
W1 C2 2.047(3)
W1 C3 2.049(3)
W1 P1 2.5062(6)
C1 O1 1.153(4)
C2 O2 1.141(4)
C3 O3 1.140(3)
C4 O4 1.139(3)
C5 O5 1.148(3)
C6 C7 1.343(4)
C6 P1 1.789(2)
C6 H6 0.95
C7 C9 1.480(4)
C7 C8 1.496(4)
C8 H8A 0.98
C8 H8B 0.98
C8 H8C 0.98
C9 C11 1.373(3)
C9 C10 1.493(4)
C10 H10A 0.98
C10 H10B 0.98
C10 H10C 0.98
C11 C12 1.451(3)
C11 P1 1.820(2)
C12 O6 1.352(3)
C12 S1 1.635(3)
C13 O6 1.428(4)
C13 H13A 0.98
C13 H13B 0.98
C13 H13C 0.98
C14 C19 1.390(3)
C14 C15 1.399(3)
C14 P1 1.825(3)
C15 C16 1.385(4)
C15 H15 0.95
C16 C17 1.397(4)
C16 H16 0.95
C17 C18 1.385(4)
C17 H17 0.95
C18 C19 1.395(4)
C18 H18 0.95
C19 H19 0.95
